data_1572529
loop_
_publ_author_name
'Dreher, Thorsten'
'Geciauskas, Lukas'
'Steinfeld, Samuel'
'Procacci, Barbara'
'Whitwood, Adrian C.'
'Lynam, Jason M.'
'Douthwaite, Richard E.'
'Duhme-Klair, Anne-K'

_publ_section_title
;
 Ligand-to-metal charge transfer facilitates photocatalytic oxygen atom
 transfer (OAT) with <i>cis</i>-dioxo molybdenum(vi)-Schiff base
 complexes.
;
_journal_issue 39
_journal_name_full 'Chemical science'
_journal_page_first 16186
_journal_page_last 16195
_journal_paper_doi 10.1039/d4sc02784a
_journal_volume 15
_journal_year 2024
_chemical_formula_moiety 'C19 H19 Mo N O9 S'
_chemical_formula_sum 'C19 H19 Mo N O9 S'
_chemical_formula_weight 533.35
_space_group_crystal_system triclinic
_space_group_IT_number 2
_space_group_name_Hall '-P 1'
_space_group_name_H-M_alt 'P -1'
_atom_sites_solution_hydrogens geom
_atom_sites_solution_primary dual
_audit_creation_date 2022-11-04
_audit_creation_method
;
Olex2 1.5
(compiled 2022.04.07 svn.rca3783a0 for OlexSys, GUI svn.r6498)
;
_audit_update_record
;
2023-12-07 deposited with the CCDC.	2024-08-28 downloaded from the CCDC.
;
_cell_angle_alpha 89.8034(16)
_cell_angle_beta 87.7720(16)
_cell_angle_gamma 74.1423(16)
_cell_formula_units_Z 4
_cell_length_a 7.97347(14)
_cell_length_b 14.0397(3)
_cell_length_c 18.8868(4)
_cell_measurement_reflns_used 8402
_cell_measurement_temperature 110.00(10)
_cell_measurement_theta_max 76.4400
_cell_measurement_theta_min 5.7830
_cell_volume 2032.23(7)
_computing_cell_refinement 'CrysAlisPro 1.171.42.72a (Rigaku OD, 2022)'
_computing_data_collection 'CrysAlisPro 1.171.42.72a (Rigaku OD, 2022)'
_computing_data_reduction 'CrysAlisPro 1.171.42.72a (Rigaku OD, 2022)'
_computing_molecular_graphics 'Olex2 1.5 (Dolomanov et al., 2009)'
_computing_publication_material 'Olex2 1.5 (Dolomanov et al., 2009)'
_computing_structure_refinement 'SHELXL 2018/3 (Sheldrick, 2015)'
_computing_structure_solution 'SHELXT  (Sheldrick, 2015)'
_diffrn_ambient_environment N~2~
_diffrn_ambient_temperature 110.00(10)
_diffrn_detector 'Hybrid Pixel Array Detector'
_diffrn_detector_area_resol_mean 10.0000
_diffrn_detector_type HyPix
_diffrn_measured_fraction_theta_full 0.968
_diffrn_measured_fraction_theta_max 0.969
_diffrn_measurement_details
;
List of Runs (angles in degrees, time in seconds):

  # Type    Start    End  Width  t~exp~   \w     \q     \k     \f   Frames
#--------------------------------------------------------------------------
  1  \w    -64.00 -19.00   0.50    1.00    --  -48.95 125.00 -60.00   90
  2  \w   -103.00 -76.00   0.50    1.00    --  -48.95-125.00 120.00   54
  3  \w    -25.00  24.00   0.50    1.00    --  -48.95  37.00-120.00   98
  4  \w   -112.00 -74.00   0.50    1.00    --  -48.95-125.00  30.00   76
  5  \w    -58.00   6.00   0.50    1.00    --  -48.95  57.00 120.00  128
  6  \w   -119.00 -90.00   0.50    1.00    --  -48.95-125.00 -90.00   58
  7  \w   -119.00 -94.00   0.50    1.00    --  -48.95-125.00 -60.00   50
  8  \w      8.00  64.00   0.50    1.00    --   48.95 -57.00 -90.00  112
  9  \w    -22.00   4.00   0.50    1.00    --   48.95 -57.00 -90.00   52
 10  \w     67.00 123.00   0.50    4.00    --  107.75 -57.00-180.00  112
 11  \w    119.00 178.00   0.50    4.00    --  107.75  37.00-180.00  118
 12  \w     38.00 111.00   0.50    4.00    --  107.75 -77.00-180.00  146
 13  \w     84.00 112.00   0.50    4.00    --  107.75 -77.00 -30.00   56
 14  \w     42.00 120.00   0.50    4.00    --  107.75 -19.00   0.00  156
 15  \w     40.00  82.00   0.50    4.00    --  107.75-125.00 150.00   84
 16  \w    139.00 174.00   0.50    4.00    --  107.75  57.00 -60.00   70
 17  \w     44.00 104.00   0.50    4.00    --  107.75 -99.00-180.00  120
 18  \w     76.00 105.00   0.50    4.00    --  107.75 -99.00 -30.00   58
 19  \w    103.00 177.00   0.50    4.00    --  107.75  19.00 -30.00  148
 20  \w     37.00  72.00   0.50    4.00    --  107.75 -99.00 -30.00   70
 21  \w    101.00 177.00   0.50    4.00    --  107.75  19.00-120.00  152
 22  \w     96.00 134.00   0.50    4.00    --  107.75  57.00 -60.00   76
 23  \w     38.00 105.00   0.50    4.00    --  107.75 -99.00  60.00  134
 24  \w     69.00  94.00   0.50    4.00    --  107.75 -99.00  90.00   50
 25  \w     35.00  77.00   0.50    4.00    --  107.75 -77.00 -30.00   84
;
_diffrn_measurement_device 'four-circle diffractometer'
_diffrn_measurement_device_type 'SuperNova, Dual, Cu at home/near, HyPix'
_diffrn_measurement_method '\w scans'
_diffrn_orient_matrix_type 'CrysAlisPro convention (1999,Acta A55,543-557)'
_diffrn_orient_matrix_UB_11 0.1665068000
_diffrn_orient_matrix_UB_12 -0.0770327000
_diffrn_orient_matrix_UB_13 -0.0278192000
_diffrn_orient_matrix_UB_21 -0.0964245000
_diffrn_orient_matrix_UB_22 -0.0185155000
_diffrn_orient_matrix_UB_23 -0.0654765000
_diffrn_orient_matrix_UB_31 0.0581663000
_diffrn_orient_matrix_UB_32 0.0820721000
_diffrn_orient_matrix_UB_33 -0.0400337000
_diffrn_radiation_monochromator mirror
_diffrn_radiation_probe x-ray
_diffrn_radiation_type 'Cu K\a'
_diffrn_radiation_wavelength 1.54184
_diffrn_reflns_av_unetI/netI 0.0315
_diffrn_reflns_Laue_measured_fraction_full 0.968
_diffrn_reflns_Laue_measured_fraction_max 0.969
_diffrn_reflns_limit_h_max 9
_diffrn_reflns_limit_h_min -9
_diffrn_reflns_limit_k_max 16
_diffrn_reflns_limit_k_min -16
_diffrn_reflns_limit_l_max 22
_diffrn_reflns_limit_l_min -22
_diffrn_reflns_number 12797
_diffrn_reflns_point_group_measured_fraction_full 0.968
_diffrn_reflns_point_group_measured_fraction_max 0.969
_diffrn_reflns_theta_full 67.122
_diffrn_reflns_theta_max 67.122
_diffrn_reflns_theta_min 4.011
_diffrn_source 'micro-focus sealed X-ray tube'
_diffrn_source_type 'SuperNova (Cu) X-ray Source'
_exptl_absorpt_coefficient_mu 6.731
_exptl_absorpt_correction_T_max 0.817
_exptl_absorpt_correction_T_min 0.745
_exptl_absorpt_correction_type analytical
_exptl_absorpt_process_details
;
CrysAlisPro 1.171.42.72a (Rigaku Oxford Diffraction, 2022)
Analytical numeric absorption correction using a multifaceted crystal
model based on expressions derived by R.C. Clark & J.S. Reid.
(Clark, R. C. & Reid, J. S. (1995). Acta Cryst. A51, 887-897)
Empirical absorption correction using spherical harmonics,
implemented in SCALE3 ABSPACK scaling algorithm.
;
_exptl_crystal_colour 'clear yellow'
_exptl_crystal_colour_lustre clear
_exptl_crystal_colour_primary yellow
_exptl_crystal_density_diffrn 1.743
_exptl_crystal_description block
_exptl_crystal_F_000 1080
_exptl_crystal_recrystallization_method 'Re-crystallisation from solvent: methanol and dimethylsulfoxide'
_exptl_crystal_size_max 0.102
_exptl_crystal_size_mid 0.099
_exptl_crystal_size_min 0.075
_refine_diff_density_max 0.695
_refine_diff_density_min -0.801
_refine_diff_density_rms 0.090
_refine_ls_extinction_method none
_refine_ls_goodness_of_fit_ref 1.064
_refine_ls_hydrogen_treatment constr
_refine_ls_matrix_type full
_refine_ls_number_parameters 582
_refine_ls_number_reflns 12797
_refine_ls_number_restraints 0
_refine_ls_restrained_S_all 1.064
_refine_ls_R_factor_all 0.0490
_refine_ls_R_factor_gt 0.0440
_refine_ls_shift/su_max 0.001
_refine_ls_shift/su_mean 0.000
_refine_ls_structure_factor_coef Fsqd
_refine_ls_weighting_details 'w=1/[\s^2^(Fo^2^)+(0.0811P)^2^+0.7636P] where P=(Fo^2^+2Fc^2^)/3'
_refine_ls_weighting_scheme calc
_refine_ls_wR_factor_gt 0.1166
_refine_ls_wR_factor_ref 0.1203
_reflns_Friedel_coverage 0.000
_reflns_number_gt 11365
_reflns_number_total 12797
_reflns_threshold_expression 'I > 2\s(I)'
_twin_special_details
;
Component 2 rotated by 179.7333\% 
around [0.90 0.44 0.08] (reciprocal) or [1.00 0.00 0.00] (direct)
;
_cod_data_source_file d4sc02784a2.cif
_cod_data_source_block akdk22011_twin1_hklf4
_cod_depositor_comments 'Adding full bibliography for 1572529--1572533.cif.'
_cod_database_code 1572529
_shelx_shelxl_version_number 2018/3
_chemical_oxdiff_formula 'C19 H19 Mo1 N1 O9 S1'
_chemical_oxdiff_usercomment 'Lukas Geciauskas LG-1-006'
_shelx_space_group_comment
;
The symmetry employed for this shelxl refinement is uniquely defined
by the following loop, which should always be used as a source of
symmetry information in preference to the above space-group names.
They are only intended as comments.
;
_olex2_refinement_description
;
1. Twinned data refinement
 Scales: 0.5773(8)
 0.4227(8)
2. Fixed Uiso
 At 1.2 times of:
  All C(H) groups
 At 1.5 times of:
  All C(H,H,H) groups
3. Uiso/Uaniso restraints and constraints
Uanis(C8) = Uanis(C8A)
Uanis(N1A) = Uanis(N1)
Uanis(C27) = Uanis(C27A)
Uanis(N2) = Uanis(N2A)
4. Others
 Sof(C8A)=Sof(H8A)=Sof(N1A)=1-FVAR(1)
 Sof(C8)=Sof(H8)=Sof(N1)=FVAR(1)
 Sof(C27A)=Sof(H27A)=Sof(N2A)=1-FVAR(2)
 Sof(C27)=Sof(H27)=Sof(N2)=FVAR(2)
5.a Aromatic/amide H refined with riding coordinates:
 C3(H3), C4(H4), C7(H7), C8(H8), C8A(H8A), C11(H11), C12(H12), C14(H14),
 C22(H22), C23(H23), C26(H26), C27(H27), C27A(H27A), C30(H30), C31(H31),
 C33(H33)
5.b Idealised Me refined as rotating group:
 C16(H16A,H16B,H16C), C17(H17A,H17B,H17C), C18(H18A,H18B,H18C), C19(H19A,H19B,
 H19C), C35(H35A,H35B,H35C), C36(H36A,H36B,H36C), C37(H37A,H37B,H37C), C38(H38A,
 H38B,H38C)
;
_olex2_date_sample_data_collection 2022-11-01
_olex2_date_sample_submission 2022-10-31
_olex2_exptl_crystal_mounting_method 'oil on 75 micrometre micromount'
_olex2_submission_original_sample_id LG-1-006
_olex2_submission_special_instructions 'No special instructions were received'
_oxdiff_exptl_absorpt_empirical_details
;
Empirical correction (ABSPACK) includes:
- Absorption correction using spherical harmonics
- Frame scaling
;
_oxdiff_exptl_absorpt_empirical_full_max 1.350
_oxdiff_exptl_absorpt_empirical_full_min 0.812
_oxdiff_twin_integration_method simultaneous
_oxdiff_twin_items 2

loop_
_space_group_symop_operation_xyz
'x, y, z'
'-x, -y, -z'

loop_
_atom_site_label
_atom_site_type_symbol
_atom_site_fract_x
_atom_site_fract_y
_atom_site_fract_z
_atom_site_U_iso_or_equiv
_atom_site_adp_type
_atom_site_occupancy
_atom_site_site_symmetry_order
_atom_site_calc_flag
_atom_site_refinement_flags_posn
_atom_site_refinement_flags_adp
_atom_site_refinement_flags_occupancy
_atom_site_disorder_assembly
_atom_site_disorder_group
C1 C 1.1973(8) 0.0752(4) 0.4575(3) 0.0445(13) Uani 1 1 d . . . . .
C2 C 1.1473(7) 0.1679(4) 0.4168(3) 0.0393(11) Uani 1 1 d . . . . .
C3 C 1.0640(8) 0.1668(4) 0.3530(3) 0.0396(12) Uani 1 1 d . . . . .
H3 H 1.046890 0.106560 0.336264 0.048 Uiso 1 1 calc R U . . .
C4 C 1.0072(7) 0.2510(4) 0.3145(3) 0.0406(12) Uani 1 1 d . . . . .
H4 H 0.950142 0.249462 0.271496 0.049 Uiso 1 1 calc R U . . .
C5 C 1.0334(7) 0.3408(4) 0.3390(3) 0.0419(12) Uani 1 1 d . . . . .
C6 C 1.1207(7) 0.3417(4) 0.4022(3) 0.0392(12) Uani 1 1 d . . . . .
C7 C 1.1748(7) 0.2556(4) 0.4402(3) 0.0415(12) Uani 1 1 d . . . . .
H7 H 1.232002 0.256291 0.483321 0.050 Uiso 1 1 calc R U . . .
C8 C 1.1624(7) 0.4277(5) 0.4347(3) 0.0271(12) Uani 0.785(7) 1 d . . P A 1
H8 H 1.212058 0.420874 0.479999 0.033 Uiso 0.785(7) 1 calc R U P A 1
C8A C 1.183(3) 0.477(2) 0.4426(13) 0.0271(12) Uani 0.215(7) 1 d . . P A 2
H8A H 1.232631 0.435406 0.480205 0.033 Uiso 0.215(7) 1 calc R U P A 2
C9 C 1.1778(7) 0.5911(4) 0.4381(3) 0.0391(12) Uani 1 1 d . . . . .
C10 C 1.1260(7) 0.6757(4) 0.3970(3) 0.0372(11) Uani 1 1 d . . . . .
C11 C 1.1529(7) 0.7643(4) 0.4201(3) 0.0351(10) Uani 1 1 d . . . . .
H11 H 1.117236 0.822266 0.392277 0.042 Uiso 1 1 calc R U . . .
C12 C 1.2320(6) 0.7677(3) 0.4840(3) 0.0320(10) Uani 1 1 d . . . . .
H12 H 1.248574 0.828397 0.499999 0.038 Uiso 1 1 calc R U . . .
C13 C 1.2875(6) 0.6823(4) 0.5248(3) 0.0318(10) Uani 1 1 d . . . . .
C14 C 1.2587(7) 0.5941(4) 0.5015(3) 0.0377(11) Uani 1 1 d . . . . .
H14 H 1.294577 0.535919 0.529090 0.045 Uiso 1 1 calc R U . . .
C15 C 1.3737(6) 0.6831(4) 0.5933(3) 0.0345(10) Uani 1 1 d . . . . .
C16 C 1.3099(12) 0.0007(5) 0.5637(3) 0.065(2) Uani 1 1 d . . . . .
H16A H 1.397580 -0.052462 0.538651 0.098 Uiso 1 1 calc R U . . .
H16B H 1.204824 -0.020896 0.574292 0.098 Uiso 1 1 calc R U . . .
H16C H 1.356890 0.016533 0.607960 0.098 Uiso 1 1 calc R U . . .
C17 C 1.4523(7) 0.7820(5) 0.6793(3) 0.0455(13) Uani 1 1 d . . . . .
H17A H 1.571375 0.738110 0.679149 0.068 Uiso 1 1 calc R U . . .
H17B H 1.381531 0.762351 0.717275 0.068 Uiso 1 1 calc R U . . .
H17C H 1.455221 0.850438 0.687329 0.068 Uiso 1 1 calc R U . . .
C18 C 0.5083(6) 0.6156(4) 0.2978(3) 0.0365(11) Uani 1 1 d . . . . .
H18A H 0.581148 0.620909 0.255808 0.055 Uiso 1 1 calc R U . . .
H18B H 0.390844 0.659947 0.292980 0.055 Uiso 1 1 calc R U . . .
H18C H 0.501292 0.547208 0.302410 0.055 Uiso 1 1 calc R U . . .
C19 C 0.6151(7) 0.7692(4) 0.3481(3) 0.0381(11) Uani 1 1 d . . . . .
H19A H 0.680300 0.795032 0.382727 0.057 Uiso 1 1 calc R U . . .
H19B H 0.497167 0.813829 0.345607 0.057 Uiso 1 1 calc R U . . .
H19C H 0.675007 0.764506 0.301454 0.057 Uiso 1 1 calc R U . . .
Mo1 Mo 1.01890(4) 0.54900(3) 0.29384(2) 0.02481(12) Uani 1 1 d . . . . .
N1 N 1.1333(6) 0.5110(3) 0.4034(2) 0.0242(10) Uani 0.785(7) 1 d . . P A 1
N1A N 1.113(2) 0.4490(13) 0.3908(10) 0.0242(10) Uani 0.215(7) 1 d . . P A 2
O1 O 1.2186(4) 0.5073(3) 0.25264(17) 0.0343(7) Uani 1 1 d . . . . .
O2 O 0.8826(4) 0.6050(3) 0.22928(17) 0.0347(7) Uani 1 1 d . . . . .
O3 O 1.3774(5) 0.7747(3) 0.61223(18) 0.0383(8) Uani 1 1 d . . . . .
O4 O 1.4343(5) 0.6101(3) 0.6274(2) 0.0463(9) Uani 1 1 d . . . . .
O5 O 1.0510(5) 0.6721(3) 0.33492(19) 0.0421(8) Uani 1 1 d . . . . .
O6 O 0.9694(5) 0.4210(3) 0.3010(2) 0.0443(9) Uani 1 1 d . . . . .
O7 O 1.2665(7) 0.0877(3) 0.5195(2) 0.0532(11) Uani 1 1 d . . . . .
O8 O 1.1775(7) -0.0018(3) 0.4388(2) 0.0562(12) Uani 1 1 d . . . . .
O9 O 0.7900(4) 0.5850(2) 0.37554(16) 0.0293(7) Uani 1 1 d . . . . .
S1 S 0.60192(14) 0.64957(8) 0.37467(5) 0.0275(2) Uani 1 1 d . . . . .
C20 C -0.0457(6) 1.3683(4) 0.0214(2) 0.0322(10) Uani 1 1 d . . . . .
C21 C 0.0793(6) 1.2942(3) 0.0643(2) 0.0305(9) Uani 1 1 d . . . . .
C22 C 0.1338(6) 1.3262(4) 0.1268(2) 0.0320(10) Uani 1 1 d . . . . .
H22 H 0.088617 1.393180 0.141797 0.038 Uiso 1 1 calc R U . . .
C23 C 0.2537(6) 1.2607(4) 0.1670(2) 0.0326(10) Uani 1 1 d . . . . .
H23 H 0.293908 1.283318 0.208779 0.039 Uiso 1 1 calc R U . . .
C24 C 0.3161(6) 1.1615(4) 0.1467(3) 0.0344(10) Uani 1 1 d . . . . .
C25 C 0.2582(6) 1.1279(4) 0.0845(3) 0.0315(10) Uani 1 1 d . . . . .
C26 C 0.1421(6) 1.1962(4) 0.0435(3) 0.0321(10) Uani 1 1 d . . . . .
H26 H 0.105519 1.175066 0.000388 0.038 Uiso 1 1 calc R U . . .
C27 C 0.3114(7) 1.0269(5) 0.0574(3) 0.0271(12) Uani 0.893(8) 1 d . . P B 1
H27 H 0.275440 1.014224 0.011849 0.033 Uiso 0.893(8) 1 calc R U P B 1
C27A C 0.338(6) 0.973(4) 0.047(2) 0.0271(12) Uani 0.107(8) 1 d . . P B 2
H27A H 0.273544 0.996662 0.006770 0.033 Uiso 0.107(8) 1 calc R U P B 2
C28 C 0.4506(6) 0.8555(4) 0.0644(3) 0.0328(10) Uani 1 1 d . . . . .
C29 C 0.5625(6) 0.7891(4) 0.1074(2) 0.0318(10) Uani 1 1 d . . . . .
C30 C 0.6248(6) 0.6901(4) 0.0879(3) 0.0341(10) Uani 1 1 d . . . . .
H30 H 0.702533 0.644857 0.117200 0.041 Uiso 1 1 calc R U . . .
C31 C 0.5721(6) 0.6578(3) 0.0252(3) 0.0313(10) Uani 1 1 d . . . . .
H31 H 0.614650 0.590140 0.011548 0.038 Uiso 1 1 calc R U . . .
C32 C 0.4569(6) 0.7241(4) -0.0181(3) 0.0317(10) Uani 1 1 d . . . . .
C33 C 0.3967(6) 0.8231(4) 0.0014(3) 0.0331(10) Uani 1 1 d . . . . .
H33 H 0.319264 0.868655 -0.027795 0.040 Uiso 1 1 calc R U . . .
C34 C 0.3983(6) 0.6922(4) -0.0858(3) 0.0330(10) Uani 1 1 d . . . . .
C35 C -0.1794(7) 1.4027(4) -0.0880(3) 0.0418(12) Uani 1 1 d . . . . .
H35A H -0.134344 1.460631 -0.094264 0.063 Uiso 1 1 calc R U . . .
H35B H -0.297743 1.423472 -0.066497 0.063 Uiso 1 1 calc R U . . .
H35C H -0.182022 1.371643 -0.134145 0.063 Uiso 1 1 calc R U . . .
C36 C 0.4114(8) 0.5600(4) -0.1637(3) 0.0419(12) Uani 1 1 d . . . . .
H36A H 0.442887 0.595879 -0.204468 0.063 Uiso 1 1 calc R U . . .
H36B H 0.284610 0.570508 -0.160849 0.063 Uiso 1 1 calc R U . . .
H36C H 0.469235 0.489168 -0.169332 0.063 Uiso 1 1 calc R U . . .
C37 C 0.9368(7) 1.0533(4) 0.1973(3) 0.0355(10) Uani 1 1 d . . . . .
H37A H 0.883312 1.120819 0.181255 0.053 Uiso 1 1 calc R U . . .
H37B H 1.059564 1.045879 0.207055 0.053 Uiso 1 1 calc R U . . .
H37C H 0.875036 1.040471 0.240640 0.053 Uiso 1 1 calc R U . . .
C38 C 1.0107(7) 0.8532(4) 0.1759(3) 0.0432(12) Uani 1 1 d . . . . .
H38A H 0.946272 0.854185 0.221231 0.065 Uiso 1 1 calc R U . . .
H38B H 1.134194 0.845244 0.184421 0.065 Uiso 1 1 calc R U . . .
H38C H 0.999260 0.797795 0.146782 0.065 Uiso 1 1 calc R U . . .
Mo2 Mo 0.51422(4) 0.96005(3) 0.20159(2) 0.02659(12) Uani 1 1 d . . . . .
N2 N 0.4049(5) 0.9536(3) 0.0923(2) 0.0262(10) Uani 0.893(8) 1 d . . P B 1
N2A N 0.360(5) 1.026(3) 0.103(2) 0.0262(10) Uani 0.107(8) 1 d . . P B 2
O10 O 0.3309(5) 0.9431(3) 0.24263(18) 0.0383(8) Uani 1 1 d . . . . .
O11 O 0.6576(4) 0.9556(2) 0.26712(16) 0.0312(7) Uani 1 1 d . . . . .
O12 O -0.0677(5) 1.3326(3) -0.04229(18) 0.0369(7) Uani 1 1 d . . . . .
O13 O -0.1193(5) 1.4507(3) 0.0421(2) 0.0430(8) Uani 1 1 d . . . . .
O14 O 0.4327(5) 1.1013(3) 0.18708(19) 0.0394(8) Uani 1 1 d . . . . .
O15 O 0.6125(5) 0.8221(3) 0.16768(19) 0.0377(8) Uani 1 1 d . . . . .
O16 O 0.4663(5) 0.5962(3) -0.09963(18) 0.0371(7) Uani 1 1 d . . . . .
O17 O 0.2978(5) 0.7472(3) -0.1240(2) 0.0422(8) Uani 1 1 d . . . . .
O18 O 0.7291(4) 0.9785(3) 0.12116(16) 0.0322(7) Uani 1 1 d . . . . .
S2 S 0.92342(15) 0.96746(9) 0.13030(6) 0.0340(3) Uani 1 1 d . . . . .

loop_
_atom_site_aniso_label
_atom_site_aniso_U_11
_atom_site_aniso_U_22
_atom_site_aniso_U_33
_atom_site_aniso_U_23
_atom_site_aniso_U_13
_atom_site_aniso_U_12
C1 0.068(4) 0.042(3) 0.030(2) -0.008(2) 0.002(2) -0.026(3)
C2 0.052(3) 0.038(3) 0.034(2) -0.009(2) 0.008(2) -0.025(2)
C3 0.058(3) 0.031(3) 0.035(2) -0.008(2) 0.008(2) -0.024(2)
C4 0.050(3) 0.038(3) 0.038(3) -0.006(2) 0.012(2) -0.021(2)
C5 0.040(3) 0.026(3) 0.058(3) -0.002(2) 0.023(2) -0.011(2)
C6 0.036(2) 0.035(3) 0.050(3) -0.016(2) 0.013(2) -0.018(2)
C7 0.046(3) 0.043(3) 0.043(3) -0.013(2) 0.009(2) -0.025(2)
C8 0.029(3) 0.031(4) 0.023(3) -0.001(3) -0.004(2) -0.009(2)
C8A 0.029(3) 0.031(4) 0.023(3) -0.001(3) -0.004(2) -0.009(2)
C9 0.035(2) 0.041(3) 0.047(3) -0.022(2) 0.013(2) -0.021(2)
C10 0.034(2) 0.044(3) 0.037(3) -0.014(2) 0.009(2) -0.019(2)
C11 0.038(2) 0.038(3) 0.032(2) -0.007(2) 0.001(2) -0.015(2)
C12 0.036(2) 0.028(2) 0.035(2) -0.0068(19) 0.004(2) -0.0131(19)
C13 0.032(2) 0.029(2) 0.036(2) -0.0069(19) 0.0059(19) -0.0126(18)
C14 0.039(3) 0.028(2) 0.047(3) -0.003(2) 0.015(2) -0.011(2)
C15 0.032(2) 0.033(3) 0.039(3) -0.002(2) 0.007(2) -0.0111(19)
C16 0.119(6) 0.051(4) 0.037(3) 0.002(3) -0.024(4) -0.039(4)
C17 0.044(3) 0.058(4) 0.036(3) 0.000(2) -0.007(2) -0.017(3)
C18 0.031(2) 0.050(3) 0.033(2) -0.004(2) -0.004(2) -0.017(2)
C19 0.048(3) 0.027(2) 0.041(3) 0.006(2) -0.006(2) -0.013(2)
Mo1 0.02645(18) 0.0294(2) 0.02033(18) 0.00177(13) -0.00368(13) -0.01024(14)
N1 0.027(2) 0.023(2) 0.025(2) 0.000(2) -0.0013(19) -0.0102(18)
N1A 0.027(2) 0.023(2) 0.025(2) 0.000(2) -0.0013(19) -0.0102(18)
O1 0.0318(16) 0.043(2) 0.0290(16) -0.0008(14) -0.0024(13) -0.0125(14)
O2 0.0335(17) 0.043(2) 0.0272(16) 0.0055(14) -0.0034(13) -0.0100(14)
O3 0.048(2) 0.0375(19) 0.0324(17) -0.0013(14) -0.0043(15) -0.0159(16)
O4 0.044(2) 0.040(2) 0.052(2) 0.0091(18) -0.0035(17) -0.0064(16)
O5 0.0387(18) 0.052(2) 0.0412(19) -0.0119(17) 0.0009(16) -0.0228(17)
O6 0.0418(19) 0.034(2) 0.058(2) -0.0045(17) 0.0106(17) -0.0144(15)
O7 0.089(3) 0.043(2) 0.0359(19) -0.0070(17) -0.010(2) -0.031(2)
O8 0.103(4) 0.041(2) 0.0363(19) -0.0016(17) -0.012(2) -0.039(2)
O9 0.0270(15) 0.0342(17) 0.0269(15) 0.0045(13) -0.0008(12) -0.0087(13)
S1 0.0301(5) 0.0282(5) 0.0249(5) 0.0020(4) -0.0011(4) -0.0092(4)
C20 0.034(2) 0.030(3) 0.031(2) -0.0005(19) 0.0029(19) -0.0083(19)
C21 0.031(2) 0.028(2) 0.032(2) -0.0012(19) 0.0027(19) -0.0085(18)
C22 0.038(2) 0.027(2) 0.030(2) -0.0012(19) 0.0040(19) -0.0088(19)
C23 0.036(2) 0.033(3) 0.028(2) -0.0007(19) -0.0005(19) -0.0081(19)
C24 0.032(2) 0.032(3) 0.037(2) 0.010(2) 0.002(2) -0.0063(19)
C25 0.034(2) 0.028(2) 0.034(2) -0.0006(19) 0.0049(19) -0.0114(19)
C26 0.033(2) 0.030(2) 0.035(2) -0.0024(19) 0.000(2) -0.0116(19)
C27 0.030(2) 0.029(3) 0.024(2) -0.002(2) -0.003(2) -0.009(2)
C27A 0.030(2) 0.029(3) 0.024(2) -0.002(2) -0.003(2) -0.009(2)
C28 0.033(2) 0.031(2) 0.038(2) -0.006(2) 0.008(2) -0.0152(19)
C29 0.034(2) 0.032(2) 0.032(2) -0.0038(19) 0.0036(19) -0.0162(19)
C30 0.036(2) 0.035(3) 0.034(2) -0.001(2) 0.001(2) -0.015(2)
C31 0.035(2) 0.025(2) 0.036(2) -0.0008(19) 0.001(2) -0.0113(18)
C32 0.032(2) 0.028(2) 0.036(2) 0.0024(19) 0.0012(19) -0.0111(18)
C33 0.030(2) 0.028(2) 0.040(3) 0.005(2) 0.002(2) -0.0071(18)
C34 0.033(2) 0.028(2) 0.038(2) 0.005(2) -0.002(2) -0.0092(19)
C35 0.048(3) 0.039(3) 0.038(3) 0.006(2) -0.008(2) -0.010(2)
C36 0.050(3) 0.041(3) 0.036(3) -0.003(2) -0.009(2) -0.014(2)
C37 0.034(2) 0.038(3) 0.039(3) 0.000(2) -0.009(2) -0.017(2)
C38 0.036(3) 0.037(3) 0.055(3) -0.006(2) -0.012(2) -0.005(2)
Mo2 0.02896(19) 0.0295(2) 0.02300(19) 0.00069(14) -0.00655(14) -0.01002(14)
N2 0.027(2) 0.026(2) 0.027(2) 0.0024(17) -0.0059(17) -0.0084(17)
N2A 0.027(2) 0.026(2) 0.027(2) 0.0024(17) -0.0059(17) -0.0084(17)
O10 0.0351(17) 0.049(2) 0.0339(17) 0.0013(15) -0.0060(14) -0.0160(15)
O11 0.0355(17) 0.0336(18) 0.0270(15) 0.0007(13) -0.0083(13) -0.0123(13)
O12 0.0421(19) 0.0334(18) 0.0332(17) 0.0002(14) -0.0055(15) -0.0068(14)
O13 0.049(2) 0.031(2) 0.044(2) -0.0002(16) -0.0046(17) -0.0015(16)
O14 0.0399(19) 0.0317(18) 0.0435(19) 0.0034(15) -0.0084(16) -0.0036(14)
O15 0.0431(19) 0.0337(18) 0.0383(18) -0.0054(15) -0.0027(15) -0.0138(15)
O16 0.0444(19) 0.0295(18) 0.0377(18) -0.0021(14) -0.0092(15) -0.0097(14)
O17 0.046(2) 0.036(2) 0.044(2) 0.0043(16) -0.0132(17) -0.0086(16)
O18 0.0325(17) 0.0393(19) 0.0273(15) 0.0016(14) -0.0067(13) -0.0135(14)
S2 0.0310(6) 0.0421(7) 0.0305(5) -0.0033(5) -0.0033(5) -0.0123(5)

loop_
_atom_type_symbol
_atom_type_description
_atom_type_scat_dispersion_real
_atom_type_scat_dispersion_imag
_atom_type_scat_source
C C 0.0181 0.0091 'International Tables Vol C Tables 4.2.6.8 and 6.1.1.4'
H H 0.0000 0.0000 'International Tables Vol C Tables 4.2.6.8 and 6.1.1.4'
N N 0.0311 0.0180 'International Tables Vol C Tables 4.2.6.8 and 6.1.1.4'
O O 0.0492 0.0322 'International Tables Vol C Tables 4.2.6.8 and 6.1.1.4'
S S 0.3331 0.5567 'International Tables Vol C Tables 4.2.6.8 and 6.1.1.4'
Mo Mo -0.0483 2.7339 'International Tables Vol C Tables 4.2.6.8 and 6.1.1.4'

loop_
_exptl_crystal_face_index_h
_exptl_crystal_face_index_k
_exptl_crystal_face_index_l
_exptl_crystal_face_perp_dist
0 0 -1 0.0222
0 0 1 0.0528
0 0 -1 0.0285
0 0 1 0.0532
0 -1 -1 0.0494
0 1 1 0.0570
0 0 0 0.0417
0 0 0 0.0578
1 0 -1 0.0332
-1 0 1 0.0484
1 0 -1 0.0407
-1 0 1 0.0594
1 0 0 0.0408
-1 0 0 0.0604
1 1 0 0.0458
-1 -1 0 0.0701
1 0 1 0.0488
-1 0 -1 0.0608
1 1 1 0.0527
-1 -1 -1 0.0629

loop_
_geom_angle_atom_site_label_1
_geom_angle_atom_site_label_2
_geom_angle_atom_site_label_3
_geom_angle
_geom_angle_site_symmetry_1
_geom_angle_site_symmetry_3
_geom_angle_publ_flag
O7 C1 C2 112.1(5) . . ?
O8 C1 C2 124.6(5) . . ?
O8 C1 O7 123.3(5) . . ?
C3 C2 C1 118.0(4) . . ?
C7 C2 C1 122.6(5) . . ?
C7 C2 C3 119.3(5) . . ?
C2 C3 H3 119.5 . . ?
C4 C3 C2 120.9(5) . . ?
C4 C3 H3 119.5 . . ?
C3 C4 H4 120.1 . . ?
C3 C4 C5 119.8(5) . . ?
C5 C4 H4 120.1 . . ?
C6 C5 C4 119.5(5) . . ?
O6 C5 C4 117.1(6) . . ?
O6 C5 C6 123.4(5) . . ?
C5 C6 C8 126.8(5) . . ?
C5 C6 N1A 90.1(8) . . ?
C7 C6 C5 119.3(5) . . ?
C7 C6 C8 113.9(5) . . ?
C7 C6 N1A 150.6(9) . . ?
C2 C7 H7 119.4 . . ?
C6 C7 C2 121.2(5) . . ?
C6 C7 H7 119.4 . . ?
C6 C8 H8 119.2 . . ?
N1 C8 C6 121.5(5) . . ?
N1 C8 H8 119.2 . . ?
C9 C8A H8A 123.7 . . ?
N1A C8A H8A 123.7 . . ?
N1A C8A C9 112.7(19) . . ?
C10 C9 C8A 143.8(10) . . ?
C10 C9 N1 108.9(5) . . ?
C14 C9 C8A 95.8(10) . . ?
C14 C9 C10 120.3(4) . . ?
C14 C9 N1 130.7(5) . . ?
C9 C10 C11 119.8(5) . . ?
O5 C10 C9 120.2(4) . . ?
O5 C10 C11 120.0(5) . . ?
C10 C11 H11 120.0 . . ?
C12 C11 C10 119.9(5) . . ?
C12 C11 H11 120.0 . . ?
C11 C12 H12 119.8 . . ?
C11 C12 C13 120.5(4) . . ?
C13 C12 H12 119.8 . . ?
C12 C13 C15 121.9(4) . . ?
C14 C13 C12 119.2(5) . . ?
C14 C13 C15 118.9(5) . . ?
C9 C14 C13 120.2(5) . . ?
C9 C14 H14 119.9 . . ?
C13 C14 H14 119.9 . . ?
O3 C15 C13 112.2(4) . . ?
O4 C15 C13 123.9(5) . . ?
O4 C15 O3 124.0(5) . . ?
H16A C16 H16B 109.5 . . ?
H16A C16 H16C 109.5 . . ?
H16B C16 H16C 109.5 . . ?
O7 C16 H16A 109.5 . . ?
O7 C16 H16B 109.5 . . ?
O7 C16 H16C 109.5 . . ?
H17A C17 H17B 109.5 . . ?
H17A C17 H17C 109.5 . . ?
H17B C17 H17C 109.5 . . ?
O3 C17 H17A 109.5 . . ?
O3 C17 H17B 109.5 . . ?
O3 C17 H17C 109.5 . . ?
H18A C18 H18B 109.5 . . ?
H18A C18 H18C 109.5 . . ?
H18B C18 H18C 109.5 . . ?
S1 C18 H18A 109.5 . . ?
S1 C18 H18B 109.5 . . ?
S1 C18 H18C 109.5 . . ?
H19A C19 H19B 109.5 . . ?
H19A C19 H19C 109.5 . . ?
H19B C19 H19C 109.5 . . ?
S1 C19 H19A 109.5 . . ?
S1 C19 H19B 109.5 . . ?
S1 C19 H19C 109.5 . . ?
O1 Mo1 N1 91.84(16) . . ?
O1 Mo1 N1A 90.7(4) . . ?
O1 Mo1 O2 105.37(16) . . ?
O1 Mo1 O5 97.91(16) . . ?
O1 Mo1 O6 96.54(16) . . ?
O1 Mo1 O9 164.34(14) . . ?
O2 Mo1 N1 160.80(17) . . ?
O2 Mo1 N1A 157.9(4) . . ?
O2 Mo1 O5 96.33(17) . . ?
O2 Mo1 O6 101.82(17) . . ?
O2 Mo1 O9 90.29(14) . . ?
O5 Mo1 N1 72.48(16) . . ?
O5 Mo1 N1A 96.3(5) . . ?
O5 Mo1 O9 80.50(13) . . ?
O6 Mo1 N1 84.23(17) . . ?
O6 Mo1 N1A 60.6(5) . . ?
O6 Mo1 O5 152.86(17) . . ?
O6 Mo1 O9 79.41(14) . . ?
O9 Mo1 N1 72.76(14) . . ?
O9 Mo1 N1A 74.1(4) . . ?
C8 N1 C9 118.4(5) . . ?
C8 N1 Mo1 127.1(4) . . ?
C9 N1 Mo1 114.5(4) . . ?
C6 N1A Mo1 129.4(11) . . ?
C8A N1A C6 107.6(18) . . ?
C8A N1A Mo1 122.7(17) . . ?
C15 O3 C17 115.4(4) . . ?
C10 O5 Mo1 123.6(3) . . ?
C5 O6 Mo1 133.6(4) . . ?
C1 O7 C16 114.8(4) . . ?
S1 O9 Mo1 133.94(18) . . ?
C19 S1 C18 99.2(3) . . ?
O9 S1 C18 107.2(2) . . ?
O9 S1 C19 105.8(2) . . ?
O12 C20 C21 112.5(4) . . ?
O13 C20 C21 123.4(4) . . ?
O13 C20 O12 124.1(5) . . ?
C22 C21 C20 118.1(4) . . ?
C26 C21 C20 122.0(4) . . ?
C26 C21 C22 119.9(4) . . ?
C21 C22 H22 120.0 . . ?
C23 C22 C21 120.0(5) . . ?
C23 C22 H22 120.0 . . ?
C22 C23 H23 119.8 . . ?
C22 C23 C24 120.4(5) . . ?
C24 C23 H23 119.8 . . ?
C23 C24 C25 120.0(4) . . ?
O14 C24 C23 118.1(5) . . ?
O14 C24 C25 122.0(5) . . ?
C24 C25 C27 125.7(5) . . ?
C24 C25 N2A 88.3(15) . . ?
C26 C25 C24 118.5(4) . . ?
C26 C25 C27 115.7(4) . . ?
C26 C25 N2A 153.0(15) . . ?
C21 C26 C25 121.2(5) . . ?
C21 C26 H26 119.4 . . ?
C25 C26 H26 119.4 . . ?
C25 C27 H27 118.4 . . ?
N2 C27 C25 123.2(5) . . ?
N2 C27 H27 118.4 . . ?
C28 C27A H27A 127.2 . . ?
N2A C27A H27A 127.2 . . ?
N2A C27A C28 106(3) . . ?
C29 C28 C27A 148.9(17) . . ?
C29 C28 C33 120.3(5) . . ?
C29 C28 N2 112.1(4) . . ?
C33 C28 C27A 90.7(17) . . ?
C33 C28 N2 127.5(5) . . ?
C28 C29 C30 120.5(4) . . ?
O15 C29 C28 119.2(4) . . ?
O15 C29 C30 120.4(5) . . ?
C29 C30 H30 120.3 . . ?
C29 C30 C31 119.3(5) . . ?
C31 C30 H30 120.3 . . ?
C30 C31 H31 119.7 . . ?
C30 C31 C32 120.6(5) . . ?
C32 C31 H31 119.7 . . ?
C31 C32 C34 122.1(4) . . ?
C33 C32 C31 119.6(5) . . ?
C33 C32 C34 118.3(4) . . ?
C28 C33 H33 120.2 . . ?
C32 C33 C28 119.6(5) . . ?
C32 C33 H33 120.2 . . ?
O16 C34 C32 113.0(4) . . ?
O17 C34 C32 123.8(5) . . ?
O17 C34 O16 123.2(5) . . ?
H35A C35 H35B 109.5 . . ?
H35A C35 H35C 109.5 . . ?
H35B C35 H35C 109.5 . . ?
O12 C35 H35A 109.5 . . ?
O12 C35 H35B 109.5 . . ?
O12 C35 H35C 109.5 . . ?
H36A C36 H36B 109.5 . . ?
H36A C36 H36C 109.5 . . ?
H36B C36 H36C 109.5 . . ?
O16 C36 H36A 109.5 . . ?
O16 C36 H36B 109.5 . . ?
O16 C36 H36C 109.5 . . ?
H37A C37 H37B 109.5 . . ?
H37A C37 H37C 109.5 . . ?
H37B C37 H37C 109.5 . . ?
S2 C37 H37A 109.5 . . ?
S2 C37 H37B 109.5 . . ?
S2 C37 H37C 109.5 . . ?
H38A C38 H38B 109.5 . . ?
H38A C38 H38C 109.5 . . ?
H38B C38 H38C 109.5 . . ?
S2 C38 H38A 109.5 . . ?
S2 C38 H38B 109.5 . . ?
S2 C38 H38C 109.5 . . ?
N2 Mo2 O18 74.31(13) . . ?
O10 Mo2 N2 91.77(15) . . ?
O10 Mo2 N2A 91.2(8) . . ?
O10 Mo2 O11 105.64(16) . . ?
O10 Mo2 O14 98.44(17) . . ?
O10 Mo2 O15 96.89(17) . . ?
O10 Mo2 O18 166.06(14) . . ?
O11 Mo2 N2 161.35(15) . . ?
O11 Mo2 N2A 155.4(9) . . ?
O11 Mo2 O14 100.68(16) . . ?
O11 Mo2 O15 96.67(15) . . ?
O11 Mo2 O18 88.11(13) . . ?
O14 Mo2 N2 82.91(15) . . ?
O14 Mo2 N2A 58.3(10) . . ?
O14 Mo2 O15 152.76(15) . . ?
O14 Mo2 O18 80.87(14) . . ?
O15 Mo2 N2 74.22(15) . . ?
O15 Mo2 N2A 99.1(10) . . ?
O15 Mo2 O18 78.86(13) . . ?
O18 Mo2 N2A 76.5(8) . . ?
C27 N2 C28 121.2(4) . . ?
C27 N2 Mo2 126.8(4) . . ?
C28 N2 Mo2 111.9(3) . . ?
C25 N2A Mo2 133(2) . . ?
C27A N2A C25 103(3) . . ?
C27A N2A Mo2 125(3) . . ?
C20 O12 C35 115.1(4) . . ?
C24 O14 Mo2 136.1(3) . . ?
C29 O15 Mo2 122.0(3) . . ?
C34 O16 C36 115.8(4) . . ?
S2 O18 Mo2 130.72(18) . . ?
C37 S2 C38 100.0(3) . . ?
O18 S2 C37 106.7(2) . . ?
O18 S2 C38 107.4(2) . . ?

loop_
_geom_bond_atom_site_label_1
_geom_bond_atom_site_label_2
_geom_bond_distance
_geom_bond_site_symmetry_2
_geom_bond_publ_flag
C1 C2 1.475(8) . ?
C1 O7 1.346(7) . ?
C1 O8 1.192(7) . ?
C2 C3 1.400(8) . ?
C2 C7 1.385(7) . ?
C3 H3 0.9500 . ?
C3 C4 1.363(8) . ?
C4 H4 0.9500 . ?
C4 C5 1.415(7) . ?
C5 C6 1.408(8) . ?
C5 O6 1.323(7) . ?
C6 C7 1.378(8) . ?
C6 C8 1.478(8) . ?
C6 N1A 1.506(18) . ?
C7 H7 0.9500 . ?
C8 H8 0.9500 . ?
C8 N1 1.276(8) . ?
C8A H8A 0.9500 . ?
C8A C9 1.59(3) . ?
C8A N1A 1.26(3) . ?
C9 C10 1.391(8) . ?
C9 C14 1.388(8) . ?
C9 N1 1.436(6) . ?
C10 C11 1.392(7) . ?
C10 O5 1.344(6) . ?
C11 H11 0.9500 . ?
C11 C12 1.389(7) . ?
C12 H12 0.9500 . ?
C12 C13 1.399(7) . ?
C13 C14 1.395(7) . ?
C13 C15 1.490(7) . ?
C14 H14 0.9500 . ?
C15 O3 1.344(6) . ?
C15 O4 1.204(6) . ?
C16 H16A 0.9800 . ?
C16 H16B 0.9800 . ?
C16 H16C 0.9800 . ?
C16 O7 1.446(8) . ?
C17 H17A 0.9800 . ?
C17 H17B 0.9800 . ?
C17 H17C 0.9800 . ?
C17 O3 1.438(6) . ?
C18 H18A 0.9800 . ?
C18 H18B 0.9800 . ?
C18 H18C 0.9800 . ?
C18 S1 1.782(5) . ?
C19 H19A 0.9800 . ?
C19 H19B 0.9800 . ?
C19 H19C 0.9800 . ?
C19 S1 1.780(5) . ?
Mo1 N1 2.295(5) . ?
Mo1 N1A 2.324(18) . ?
Mo1 O1 1.697(3) . ?
Mo1 O2 1.708(3) . ?
Mo1 O5 1.980(4) . ?
Mo1 O6 1.946(4) . ?
Mo1 O9 2.291(3) . ?
O9 S1 1.526(3) . ?
C20 C21 1.492(7) . ?
C20 O12 1.340(6) . ?
C20 O13 1.204(6) . ?
C21 C22 1.390(7) . ?
C21 C26 1.382(7) . ?
C22 H22 0.9500 . ?
C22 C23 1.382(7) . ?
C23 H23 0.9500 . ?
C23 C24 1.395(7) . ?
C24 C25 1.407(7) . ?
C24 O14 1.335(6) . ?
C25 C26 1.394(7) . ?
C25 C27 1.453(8) . ?
C25 N2A 1.49(4) . ?
C26 H26 0.9500 . ?
C27 H27 0.9500 . ?
C27 N2 1.290(7) . ?
C27A H27A 0.9500 . ?
C27A C28 1.69(5) . ?
C27A N2A 1.32(6) . ?
C28 C29 1.387(7) . ?
C28 C33 1.398(7) . ?
C28 N2 1.423(6) . ?
C29 C30 1.387(7) . ?
C29 O15 1.346(6) . ?
C30 H30 0.9500 . ?
C30 C31 1.390(7) . ?
C31 H31 0.9500 . ?
C31 C32 1.403(7) . ?
C32 C33 1.387(7) . ?
C32 C34 1.489(7) . ?
C33 H33 0.9500 . ?
C34 O16 1.330(6) . ?
C34 O17 1.209(6) . ?
C35 H35A 0.9800 . ?
C35 H35B 0.9800 . ?
C35 H35C 0.9800 . ?
C35 O12 1.443(6) . ?
C36 H36A 0.9800 . ?
C36 H36B 0.9800 . ?
C36 H36C 0.9800 . ?
C36 O16 1.443(6) . ?
C37 H37A 0.9800 . ?
C37 H37B 0.9800 . ?
C37 H37C 0.9800 . ?
C37 S2 1.777(5) . ?
C38 H38A 0.9800 . ?
C38 H38B 0.9800 . ?
C38 H38C 0.9800 . ?
C38 S2 1.796(6) . ?
Mo2 N2 2.283(4) . ?
Mo2 N2A 2.33(4) . ?
Mo2 O10 1.701(3) . ?
Mo2 O11 1.707(3) . ?
Mo2 O14 1.933(4) . ?
Mo2 O15 1.978(4) . ?
Mo2 O18 2.313(3) . ?
O18 S2 1.531(3) . ?

loop_
_geom_torsion_atom_site_label_1
_geom_torsion_atom_site_label_2
_geom_torsion_atom_site_label_3
_geom_torsion_atom_site_label_4
_geom_torsion
_geom_torsion_site_symmetry_1
_geom_torsion_site_symmetry_2
_geom_torsion_site_symmetry_3
_geom_torsion_site_symmetry_4
_geom_torsion_publ_flag
C1 C2 C3 C4 176.9(5) . . . . ?
C1 C2 C7 C6 -177.5(5) . . . . ?
C2 C1 O7 C16 177.0(6) . . . . ?
C2 C3 C4 C5 0.4(8) . . . . ?
C3 C2 C7 C6 0.4(8) . . . . ?
C3 C4 C5 C6 1.1(7) . . . . ?
C3 C4 C5 O6 -177.4(5) . . . . ?
C4 C5 C6 C7 -1.8(7) . . . . ?
C4 C5 C6 C8 178.7(5) . . . . ?
C4 C5 C6 N1A 175.6(8) . . . . ?
C4 C5 O6 Mo1 -160.0(4) . . . . ?
C5 C6 C7 C2 1.0(8) . . . . ?
C5 C6 C8 N1 -6.0(8) . . . . ?
C5 C6 N1A C8A 178.7(14) . . . . ?
C5 C6 N1A Mo1 -6.6(11) . . . . ?
C6 C5 O6 Mo1 21.6(7) . . . . ?
C6 C8 N1 C9 -179.8(5) . . . . ?
C6 C8 N1 Mo1 -0.9(8) . . . . ?
C7 C2 C3 C4 -1.2(8) . . . . ?
C7 C6 C8 N1 174.5(5) . . . . ?
C7 C6 N1A C8A -6(3) . . . . ?
C7 C6 N1A Mo1 168.8(8) . . . . ?
C8 C6 C7 C2 -179.4(5) . . . . ?
C8A C9 C10 C11 179.0(14) . . . . ?
C8A C9 C10 O5 -1.4(16) . . . . ?
C8A C9 C14 C13 -179.5(9) . . . . ?
C9 C8A N1A C6 -178.2(12) . . . . ?
C9 C8A N1A Mo1 7(2) . . . . ?
C9 C10 C11 C12 0.2(7) . . . . ?
C9 C10 O5 Mo1 -3.4(6) . . . . ?
C10 C9 C14 C13 0.5(7) . . . . ?
C10 C9 N1 C8 -176.5(5) . . . . ?
C10 C9 N1 Mo1 4.6(5) . . . . ?
C10 C11 C12 C13 1.0(7) . . . . ?
C11 C10 O5 Mo1 176.2(3) . . . . ?
C11 C12 C13 C14 -1.5(7) . . . . ?
C11 C12 C13 C15 179.6(4) . . . . ?
C12 C13 C14 C9 0.7(7) . . . . ?
C12 C13 C15 O3 4.9(6) . . . . ?
C12 C13 C15 O4 -174.4(5) . . . . ?
C13 C15 O3 C17 177.6(4) . . . . ?
C14 C9 C10 C11 -1.0(7) . . . . ?
C14 C9 C10 O5 178.6(4) . . . . ?
C14 C9 N1 C8 3.6(8) . . . . ?
C14 C9 N1 Mo1 -175.4(4) . . . . ?
C14 C13 C15 O3 -174.0(4) . . . . ?
C14 C13 C15 O4 6.7(7) . . . . ?
C15 C13 C14 C9 179.6(4) . . . . ?
Mo1 O9 S1 C18 51.0(3) . . . . ?
Mo1 O9 S1 C19 -54.1(3) . . . . ?
N1 C9 C10 C11 179.1(4) . . . . ?
N1 C9 C10 O5 -1.3(6) . . . . ?
N1 C9 C14 C13 -179.6(5) . . . . ?
N1A C6 C7 C2 -173.7(15) . . . . ?
N1A C8A C9 C10 -1(3) . . . . ?
N1A C8A C9 C14 178.9(16) . . . . ?
O4 C15 O3 C17 -3.1(7) . . . . ?
O5 C10 C11 C12 -179.4(4) . . . . ?
O6 C5 C6 C7 176.6(5) . . . . ?
O6 C5 C6 C8 -2.9(8) . . . . ?
O6 C5 C6 N1A -6.0(8) . . . . ?
O7 C1 C2 C3 -176.3(5) . . . . ?
O7 C1 C2 C7 1.7(8) . . . . ?
O8 C1 C2 C3 2.9(9) . . . . ?
O8 C1 C2 C7 -179.1(6) . . . . ?
O8 C1 O7 C16 -2.2(9) . . . . ?
C20 C21 C22 C23 -178.0(4) . . . . ?
C20 C21 C26 C25 -179.7(4) . . . . ?
C21 C20 O12 C35 -176.5(4) . . . . ?
C21 C22 C23 C24 -2.3(7) . . . . ?
C22 C21 C26 C25 0.8(7) . . . . ?
C22 C23 C24 C25 0.7(7) . . . . ?
C22 C23 C24 O14 179.5(4) . . . . ?
C23 C24 C25 C26 1.6(7) . . . . ?
C23 C24 C25 C27 -179.6(4) . . . . ?
C23 C24 C25 N2A -175.3(14) . . . . ?
C23 C24 O14 Mo2 159.6(4) . . . . ?
C24 C25 C26 C21 -2.4(7) . . . . ?
C24 C25 C27 N2 7.8(8) . . . . ?
C24 C25 N2A C27A -176(3) . . . . ?
C24 C25 N2A Mo2 6(2) . . . . ?
C25 C24 O14 Mo2 -21.6(7) . . . . ?
C25 C27 N2 C28 178.6(4) . . . . ?
C25 C27 N2 Mo2 -0.9(7) . . . . ?
C26 C21 C22 C23 1.5(7) . . . . ?
C26 C25 C27 N2 -173.4(4) . . . . ?
C26 C25 N2A C27A 10(5) . . . . ?
C26 C25 N2A Mo2 -167.9(10) . . . . ?
C27 C25 C26 C21 178.7(4) . . . . ?
C27A C28 C29 C30 -175(3) . . . . ?
C27A C28 C29 O15 4(3) . . . . ?
C27A C28 C33 C32 177.3(15) . . . . ?
C28 C27A N2A C25 180(2) . . . . ?
C28 C27A N2A Mo2 -2(4) . . . . ?
C28 C29 C30 C31 -0.8(7) . . . . ?
C28 C29 O15 Mo2 5.9(6) . . . . ?
C29 C28 C33 C32 -0.5(7) . . . . ?
C29 C28 N2 C27 175.3(4) . . . . ?
C29 C28 N2 Mo2 -5.2(5) . . . . ?
C29 C30 C31 C32 -0.2(7) . . . . ?
C30 C29 O15 Mo2 -175.3(3) . . . . ?
C30 C31 C32 C33 0.8(7) . . . . ?
C30 C31 C32 C34 179.8(4) . . . . ?
C31 C32 C33 C28 -0.5(7) . . . . ?
C31 C32 C34 O16 0.0(6) . . . . ?
C31 C32 C34 O17 179.3(5) . . . . ?
C32 C34 O16 C36 178.6(4) . . . . ?
C33 C28 C29 C30 1.1(7) . . . . ?
C33 C28 C29 O15 180.0(4) . . . . ?
C33 C28 N2 C27 -4.3(7) . . . . ?
C33 C28 N2 Mo2 175.3(4) . . . . ?
C33 C32 C34 O16 179.0(4) . . . . ?
C33 C32 C34 O17 -1.8(7) . . . . ?
C34 C32 C33 C28 -179.4(4) . . . . ?
Mo2 O18 S2 C37 -58.7(3) . . . . ?
Mo2 O18 S2 C38 47.8(3) . . . . ?
N2 C28 C29 C30 -178.5(4) . . . . ?
N2 C28 C29 O15 0.4(6) . . . . ?
N2 C28 C33 C32 179.0(4) . . . . ?
N2A C25 C26 C21 171(3) . . . . ?
N2A C27A C28 C29 -6(5) . . . . ?
N2A C27A C28 C33 178(3) . . . . ?
O12 C20 C21 C22 170.5(4) . . . . ?
O12 C20 C21 C26 -9.0(6) . . . . ?
O13 C20 C21 C22 -10.1(7) . . . . ?
O13 C20 C21 C26 170.4(5) . . . . ?
O13 C20 O12 C35 4.0(7) . . . . ?
O14 C24 C25 C26 -177.2(4) . . . . ?
O14 C24 C25 C27 1.6(7) . . . . ?
O14 C24 C25 N2A 5.9(14) . . . . ?
O15 C29 C30 C31 -179.6(4) . . . . ?
O17 C34 O16 C36 -0.7(7) . . . . ?

loop_
_twin_individual_id
_twin_individual_mass_fraction_refined
_oxdiff_twin_reflns_isolated
_oxdiff_twin_reflns_overlapped
_twin_individual_twin_lattice_type
_twin_individual_twin_matrix_11
_twin_individual_twin_matrix_12
_twin_individual_twin_matrix_13
_twin_individual_twin_matrix_21
_twin_individual_twin_matrix_22
_twin_individual_twin_matrix_23
_twin_individual_twin_matrix_31
_twin_individual_twin_matrix_32
_twin_individual_twin_matrix_33
1 0.5773(8) 9635 6258 ref 1.0000 0.0000 0.0000 0.0000 1.0000 0.0000 0.0000 0.0000 1.0000
2 0.4227(8) 9528 6258 nmt 0.9989 0.0031 0.0010 0.9731 -0.9986 -0.0032 0.1852 0.0068 -0.9998

loop_
_exptl_oxdiff_crystal_face_indexfrac_h
_exptl_oxdiff_crystal_face_indexfrac_k
_exptl_oxdiff_crystal_face_indexfrac_l
_exptl_oxdiff_crystal_face_x
_exptl_oxdiff_crystal_face_y
_exptl_oxdiff_crystal_face_z
0.0010 -0.0033 -0.9997 0.0282 0.0654 0.0398
-0.0010 0.0033 0.9997 -0.0282 -0.0654 -0.0398
-0.0006 0.4960 -1.0033 -0.0104 0.0566 0.0808
0.0006 -0.4960 1.0033 0.0104 -0.0566 -0.0808
0.0026 -0.5025 -0.9961 0.0668 0.0743 -0.0012
-0.0026 0.5025 0.9961 -0.0668 -0.0743 0.0012
-0.0016 0.4993 -0.0036 -0.0386 -0.0089 0.0410
0.0016 -0.4993 0.0036 0.0386 0.0089 -0.0410
1.0030 -0.0294 -0.8078 0.1917 -0.0433 0.0883
-1.0030 0.0294 0.8078 -0.1917 0.0433 -0.0883
1.0014 0.4698 -0.8114 0.1531 -0.0521 0.1293
-1.0014 -0.4698 0.8114 -0.1531 0.0521 -0.1293
1.0004 0.4731 0.1883 0.1249 -0.1176 0.0895
-1.0004 -0.4731 -0.1883 -0.1249 0.1176 -0.0895
0.9989 0.9724 0.1847 0.0863 -0.1264 0.1305
-0.9989 -0.9724 -0.1847 -0.0863 0.1264 -0.1305
0.9995 0.4763 1.1881 0.0967 -0.1830 0.0497
-0.9995 -0.4763 -1.1881 -0.0967 0.1830 -0.0497
0.9979 0.9756 1.1845 0.0580 -0.1918 0.0907
-0.9979 -0.9756 -1.1845 -0.0580 0.1918 -0.0907
